data_7019313
loop_
_publ_author_name
'Brazeau, Allison L.'
'Jones, Nathan D.'
'Ragogna, Paul J.'

_publ_section_title
;
 Chemistry of the heavy group 15 elements with the pyridyl tethered
 1,2-bis(imino)acenaphthene &quot;clamshell&quot; ligand.
;
_journal_issue 26
_journal_name_full 'Dalton transactions (Cambridge, England : 2003)'
_journal_page_first 7890
_journal_page_last 7896
_journal_paper_doi 10.1039/c2dt30171g
_journal_volume 41
_journal_year 2012
_chemical_formula_moiety 'C34 H25 Bi Cl2 F3 N3 O3 S, 2(C H2 Cl2)'
_chemical_formula_sum 'C36 H29 Bi Cl6 F3 N3 O3 S'
_chemical_formula_weight 1062.36
_chemical_name_systematic
;
?
;
_space_group_IT_number 15
_symmetry_cell_setting monoclinic
_symmetry_space_group_name_Hall '-C 2yc'
_symmetry_space_group_name_H-M 'C 1 2/c 1'
_atom_sites_solution_hydrogens geom
_atom_sites_solution_primary direct
_atom_sites_solution_secondary difmap
_audit_creation_method SHELXL-97
_cell_angle_alpha 90.00
_cell_angle_beta 110.538(2)
_cell_angle_gamma 90.00
_cell_formula_units_Z 8
_cell_length_a 42.4663(17)
_cell_length_b 9.7165(5)
_cell_length_c 20.6524(8)
_cell_measurement_reflns_used 117141
_cell_measurement_temperature 150(2)
_cell_measurement_theta_max 34.34
_cell_measurement_theta_min 1.99
_cell_volume 7980.0(6)
_computing_cell_refinement 'Bruker SAINT'
_computing_data_collection 'Bruker APEX2'
_computing_data_reduction 'Bruker SAINT'
_computing_molecular_graphics 'Bruker SHELXTL'
_computing_publication_material 'Bruker SHELXTL'
_computing_structure_refinement 'SHELXL-97 (Sheldrick, 2008)'
_computing_structure_solution 'SHELXS-97 (Sheldrick, 2008)'
_diffrn_ambient_temperature 150(2)
_diffrn_measured_fraction_theta_full 0.996
_diffrn_measured_fraction_theta_max 0.996
_diffrn_measurement_device_type 'Bruker APEX-II CCD'
_diffrn_measurement_method '\f and \w scans'
_diffrn_radiation_monochromator graphite
_diffrn_radiation_source 'fine-focus sealed tube'
_diffrn_radiation_type MoK\a
_diffrn_radiation_wavelength 0.71073
_diffrn_reflns_av_R_equivalents 0.0817
_diffrn_reflns_av_sigmaI/netI 0.0582
_diffrn_reflns_limit_h_max 67
_diffrn_reflns_limit_h_min -67
_diffrn_reflns_limit_k_max 15
_diffrn_reflns_limit_k_min -15
_diffrn_reflns_limit_l_max 32
_diffrn_reflns_limit_l_min -32
_diffrn_reflns_number 117141
_diffrn_reflns_theta_full 34.34
_diffrn_reflns_theta_max 34.34
_diffrn_reflns_theta_min 1.99
_exptl_absorpt_coefficient_mu 4.927
_exptl_absorpt_correction_T_max 0.4391
_exptl_absorpt_correction_T_min 0.2774
_exptl_absorpt_correction_type multi-scan
_exptl_crystal_colour orange
_exptl_crystal_density_diffrn 1.769
_exptl_crystal_density_method 'not measured'
_exptl_crystal_description prism
_exptl_crystal_F_000 4144
_exptl_crystal_size_max 0.35
_exptl_crystal_size_mid 0.30
_exptl_crystal_size_min 0.20
_refine_diff_density_max 1.679
_refine_diff_density_min -1.723
_refine_diff_density_rms 0.148
_refine_ls_extinction_method none
_refine_ls_goodness_of_fit_ref 1.009
_refine_ls_hydrogen_treatment constr
_refine_ls_matrix_type full
_refine_ls_number_parameters 515
_refine_ls_number_reflns 16657
_refine_ls_number_restraints 342
_refine_ls_restrained_S_all 0.999
_refine_ls_R_factor_all 0.0740
_refine_ls_R_factor_gt 0.0399
_refine_ls_shift/su_max 0.002
_refine_ls_shift/su_mean 0.000
_refine_ls_structure_factor_coef Fsqd
_refine_ls_weighting_details 'calc w=1/[\s^2^(Fo^2^)+(0.0262P)^2^+34.3094P] where P=(Fo^2^+2Fc^2^)/3'
_refine_ls_weighting_scheme calc
_refine_ls_wR_factor_gt 0.0765
_refine_ls_wR_factor_ref 0.0865
_reflns_number_gt 11763
_reflns_number_total 16657
_reflns_threshold_expression >2sigma(I)
_cod_data_source_file c2dt30171g.txt
_cod_data_source_block 6Bi
_cod_original_sg_symbol_Hall -C2yc
_cod_original_sg_symbol_H-M C2/c
_cod_database_code 7019313

loop_
_symmetry_equiv_pos_as_xyz
'x, y, z'
'-x, y, -z+1/2'
'x+1/2, y+1/2, z'
'-x+1/2, y+1/2, -z+1/2'
'-x, -y, -z'
'x, -y, z-1/2'
'-x+1/2, -y+1/2, -z'
'x+1/2, -y+1/2, z-1/2'

loop_
_atom_site_label
_atom_site_type_symbol
_atom_site_fract_x
_atom_site_fract_y
_atom_site_fract_z
_atom_site_U_iso_or_equiv
_atom_site_adp_type
_atom_site_occupancy
_atom_site_symmetry_multiplicity
_atom_site_calc_flag
_atom_site_refinement_flags
_atom_site_disorder_assembly
_atom_site_disorder_group
Bi1 Bi 0.138048(3) 0.815881(12) 0.112867(6) 0.01986(3) Uani 1 1 d U . .
Cl1 Cl 0.17516(2) 0.60673(9) 0.13888(5) 0.03146(18) Uani 1 1 d U . .
Cl2 Cl 0.17457(2) 0.92908(9) 0.22400(4) 0.02709(16) Uani 1 1 d U . .
S1 S 0.08936(2) 0.61381(11) 0.16701(6) 0.0359(2) Uani 1 1 d U . .
O3 O 0.08801(8) 0.6064(3) 0.09586(16) 0.0449(7) Uani 1 1 d U A .
O2 O 0.09272(9) 0.4881(4) 0.2034(2) 0.0698(12) Uani 1 1 d U A .
O1 O 0.11162(8) 0.7221(3) 0.20312(15) 0.0440(7) Uani 1 1 d U A .
N3 N 0.09304(7) 1.0470(3) 0.04160(14) 0.0247(6) Uani 1 1 d U . .
C21 C 0.06130(9) 1.0141(4) 0.00150(19) 0.0283(7) Uani 1 1 d U . .
N1 N 0.17959(6) 0.9150(3) 0.06881(13) 0.0202(5) Uani 1 1 d U . .
C33 C 0.20368(8) 1.0147(3) 0.10888(16) 0.0209(6) Uani 1 1 d U . .
C28 C 0.19438(9) 1.1529(3) 0.10546(17) 0.0233(6) Uani 1 1 d U . .
C29 C 0.21825(9) 1.2454(4) 0.14547(18) 0.0290(7) Uani 1 1 d U . .
H29A H 0.2127 1.3403 0.1436 0.035 Uiso 1 1 calc R . .
C30 C 0.24999(10) 1.2034(4) 0.1880(2) 0.0346(9) Uani 1 1 d U . .
H30A H 0.2658 1.2689 0.2148 0.042 Uiso 1 1 calc R . .
C31 C 0.25841(8) 1.0645(4) 0.19110(18) 0.0315(8) Uani 1 1 d U . .
H31A H 0.2801 1.0348 0.2202 0.038 Uiso 1 1 calc R . .
C32 C 0.23518(8) 0.9697(4) 0.15167(17) 0.0269(7) Uani 1 1 d U . .
H32A H 0.2407 0.8746 0.1539 0.032 Uiso 1 1 calc R . .
C27 C 0.15930(9) 1.1994(4) 0.06263(18) 0.0284(7) Uani 1 1 d U . .
H27B H 0.1495 1.1334 0.0243 0.034 Uiso 1 1 calc R . .
H27A H 0.1606 1.2902 0.0420 0.034 Uiso 1 1 calc R . .
C26 C 0.13576(8) 1.2109(4) 0.10492(17) 0.0263(7) Uani 1 1 d U . .
H26B H 0.1436 1.1468 0.1447 0.032 Uiso 1 1 calc R . .
H26A H 0.1370 1.3055 0.1234 0.032 Uiso 1 1 calc R . .
C25 C 0.09998(9) 1.1781(4) 0.06246(17) 0.0257(6) Uani 1 1 d U . .
C22 C 0.03549(10) 1.1108(4) -0.0173(2) 0.0381(9) Uani 1 1 d U . .
H22A H 0.0132 1.0846 -0.0444 0.046 Uiso 1 1 calc R . .
C23 C 0.04283(10) 1.2454(5) 0.0042(2) 0.0442(10) Uani 1 1 d U . .
H23A H 0.0257 1.3134 -0.0084 0.053 Uiso 1 1 calc R . .
C24 C 0.07538(10) 1.2800(4) 0.0440(2) 0.0352(8) Uani 1 1 d U . .
H24A H 0.0809 1.3723 0.0586 0.042 Uiso 1 1 calc R . .
C20 C 0.05525(9) 0.8679(4) -0.0240(2) 0.0305(8) Uani 1 1 d U . .
H20B H 0.0310 0.8462 -0.0375 0.037 Uiso 1 1 calc R . .
H20A H 0.0678 0.8046 0.0137 0.037 Uiso 1 1 calc R . .
C19 C 0.06659(9) 0.8459(4) -0.08668(19) 0.0305(8) Uani 1 1 d U . .
H19B H 0.0487 0.8777 -0.1294 0.037 Uiso 1 1 calc R . .
H19A H 0.0871 0.9008 -0.0805 0.037 Uiso 1 1 calc R . .
C18 C 0.07381(8) 0.6957(4) -0.09366(19) 0.0291(7) Uani 1 1 d U . .
C17 C 0.04965(10) 0.6050(5) -0.1344(2) 0.0411(10) Uani 1 1 d U . .
H17A H 0.0281 0.6391 -0.1614 0.049 Uiso 1 1 calc R . .
C16 C 0.05635(11) 0.4660(5) -0.1364(2) 0.0451(11) Uani 1 1 d U . .
H16A H 0.0394 0.4059 -0.1645 0.054 Uiso 1 1 calc R . .
C15 C 0.08758(11) 0.4148(4) -0.0977(2) 0.0398(9) Uani 1 1 d U . .
H15A H 0.0921 0.3193 -0.0993 0.048 Uiso 1 1 calc R . .
C14 C 0.11238(9) 0.5015(4) -0.0567(2) 0.0299(7) Uani 1 1 d U . .
H14A H 0.1338 0.4661 -0.0298 0.036 Uiso 1 1 calc R . .
C13 C 0.10553(8) 0.6411(4) -0.05522(17) 0.0241(6) Uani 1 1 d U . .
N2 N 0.13092(6) 0.7325(3) -0.01242(14) 0.0216(5) Uani 1 1 d U . .
C2 C 0.15532(8) 0.7673(3) -0.03177(16) 0.0201(6) Uani 1 1 d U . .
C3 C 0.16341(8) 0.7404(3) -0.09423(16) 0.0216(6) Uani 1 1 d U . .
C8 C 0.19298(8) 0.8164(4) -0.08633(16) 0.0228(6) Uani 1 1 d U . .
C7 C 0.20787(9) 0.8217(4) -0.13728(17) 0.0274(7) Uani 1 1 d U . .
C6 C 0.19173(9) 0.7447(4) -0.19828(18) 0.0298(7) Uani 1 1 d U . .
H6A H 0.2008 0.7448 -0.2343 0.036 Uiso 1 1 calc R . .
C5 C 0.16327(9) 0.6703(4) -0.20591(18) 0.0303(7) Uani 1 1 d U . .
H5A H 0.1531 0.6194 -0.2473 0.036 Uiso 1 1 calc R . .
C4 C 0.14842(9) 0.6666(4) -0.15420(17) 0.0274(7) Uani 1 1 d U . .
H4A H 0.1286 0.6144 -0.1607 0.033 Uiso 1 1 calc R . .
C9 C 0.23690(10) 0.9043(5) -0.1226(2) 0.0363(9) Uani 1 1 d U . .
H9A H 0.2479 0.9111 -0.1555 0.044 Uiso 1 1 calc R . .
C10 C 0.24940(10) 0.9750(5) -0.0613(2) 0.0424(10) Uani 1 1 d U . .
H10A H 0.2693 1.0282 -0.0523 0.051 Uiso 1 1 calc R . .
C11 C 0.23372(9) 0.9716(4) -0.0105(2) 0.0353(9) Uani 1 1 d U . .
H11A H 0.2426 1.0227 0.0312 0.042 Uiso 1 1 calc R . .
C12 C 0.20540(8) 0.8921(4) -0.02377(17) 0.0248(7) Uani 1 1 d U . .
C1 C 0.18185(8) 0.8662(3) 0.01269(16) 0.0213(6) Uani 1 1 d U . .
Cl3 Cl 0.13971(3) 0.88227(14) 0.37376(6) 0.0569(3) Uani 1 1 d U . .
Cl4 Cl 0.19242(4) 0.67745(18) 0.42998(7) 0.0697(4) Uani 1 1 d U . .
C100 C 0.16045(16) 0.7384(7) 0.3569(3) 0.0667(16) Uani 1 1 d U . .
H10B H 0.1439 0.6639 0.3380 0.080 Uiso 1 1 calc R . .
H10C H 0.1701 0.7629 0.3213 0.080 Uiso 1 1 calc R . .
Cl5 Cl 0.09449(4) 0.0721(2) 0.22842(10) 0.0840(5) Uani 1 1 d U . .
Cl6 Cl 0.02444(4) 0.1280(3) 0.19616(15) 0.1346(10) Uani 1 1 d U . .
C200 C 0.06430(16) 0.1937(7) 0.2086(4) 0.081(2) Uani 1 1 d U . .
H20C H 0.0638 0.2417 0.1660 0.097 Uiso 1 1 calc R . .
H20D H 0.0701 0.2624 0.2464 0.097 Uiso 1 1 calc R . .
C34 C 0.0493(3) 0.6954(17) 0.1653(8) 0.050(3) Uani 0.66(4) 1 d PU A 1
F1 F 0.0429(3) 0.8080(15) 0.1277(7) 0.063(3) Uani 0.66(4) 1 d PU A 1
F2 F 0.0491(3) 0.7265(19) 0.2268(6) 0.083(4) Uani 0.66(4) 1 d PU A 1
F3 F 0.02431(19) 0.6053(19) 0.1354(10) 0.096(5) Uani 0.66(4) 1 d PU A 1
C35 C 0.0454(5) 0.635(4) 0.1456(16) 0.052(7) Uani 0.34(4) 1 d PU A 2
F6 F 0.0359(7) 0.753(4) 0.1122(15) 0.070(7) Uani 0.34(4) 1 d PU A 2
F4 F 0.0387(6) 0.634(6) 0.2038(16) 0.109(12) Uani 0.34(4) 1 d PU A 2
F5 F 0.0273(4) 0.533(4) 0.1058(16) 0.099(8) Uani 0.34(4) 1 d PU A 2

loop_
_atom_site_aniso_label
_atom_site_aniso_U_11
_atom_site_aniso_U_22
_atom_site_aniso_U_33
_atom_site_aniso_U_23
_atom_site_aniso_U_13
_atom_site_aniso_U_12
Bi1 0.01754(5) 0.02069(5) 0.02066(5) 0.00114(5) 0.00586(4) 0.00114(5)
Cl1 0.0292(4) 0.0271(4) 0.0344(4) 0.0034(3) 0.0064(3) 0.0095(3)
Cl2 0.0299(4) 0.0300(4) 0.0202(3) -0.0018(3) 0.0074(3) -0.0032(3)
S1 0.0254(4) 0.0329(5) 0.0441(6) 0.0164(4) 0.0058(4) -0.0025(4)
O3 0.0540(18) 0.0292(15) 0.0433(17) -0.0023(13) 0.0069(14) -0.0044(13)
O2 0.058(2) 0.054(2) 0.085(3) 0.045(2) 0.010(2) -0.0027(17)
O1 0.0521(18) 0.0474(18) 0.0361(16) -0.0038(13) 0.0201(14) -0.0100(14)
N3 0.0245(13) 0.0243(14) 0.0241(13) 0.0016(11) 0.0071(11) 0.0057(11)
C21 0.0249(16) 0.0296(18) 0.0297(17) -0.0007(14) 0.0087(14) 0.0040(13)
N1 0.0165(11) 0.0227(13) 0.0197(12) -0.0019(10) 0.0043(10) -0.0011(10)
C33 0.0178(13) 0.0245(15) 0.0214(14) -0.0023(12) 0.0081(11) -0.0017(11)
C28 0.0286(16) 0.0248(16) 0.0192(14) 0.0009(11) 0.0118(12) -0.0022(12)
C29 0.0365(19) 0.0256(17) 0.0291(17) -0.0054(14) 0.0168(15) -0.0074(14)
C30 0.0323(18) 0.042(2) 0.0333(19) -0.0133(17) 0.0158(15) -0.0149(16)
C31 0.0183(14) 0.047(2) 0.0265(17) -0.0084(16) 0.0040(13) -0.0049(15)
C32 0.0219(15) 0.0297(18) 0.0265(16) -0.0029(14) 0.0054(13) 0.0011(13)
C27 0.0331(17) 0.0270(18) 0.0248(16) 0.0047(14) 0.0098(13) 0.0040(14)
C26 0.0295(16) 0.0252(17) 0.0241(16) -0.0009(12) 0.0092(13) 0.0027(13)
C25 0.0302(16) 0.0248(16) 0.0241(15) 0.0007(14) 0.0121(13) 0.0042(14)
C22 0.0256(18) 0.039(2) 0.045(2) -0.0010(18) 0.0064(16) 0.0079(16)
C23 0.033(2) 0.039(2) 0.055(3) 0.002(2) 0.0083(19) 0.0163(18)
C24 0.038(2) 0.0251(18) 0.040(2) 0.0009(15) 0.0107(17) 0.0082(15)
C20 0.0222(16) 0.0315(18) 0.0347(19) -0.0013(15) 0.0062(14) 0.0017(14)
C19 0.0248(16) 0.032(2) 0.0281(17) -0.0022(14) 0.0009(13) 0.0044(13)
C18 0.0216(14) 0.0331(19) 0.0302(17) -0.0065(15) 0.0063(13) -0.0035(14)
C17 0.0259(18) 0.051(3) 0.042(2) -0.016(2) 0.0059(16) -0.0074(17)
C16 0.036(2) 0.047(3) 0.053(3) -0.024(2) 0.0168(19) -0.0182(19)
C15 0.048(2) 0.030(2) 0.049(2) -0.0125(18) 0.027(2) -0.0115(17)
C14 0.0300(17) 0.0273(18) 0.0351(19) -0.0009(15) 0.0147(15) -0.0012(14)
C13 0.0221(15) 0.0273(16) 0.0250(16) -0.0041(13) 0.0108(13) -0.0048(12)
N2 0.0183(12) 0.0221(13) 0.0226(13) -0.0019(10) 0.0051(10) -0.0018(10)
C2 0.0189(13) 0.0208(14) 0.0177(14) 0.0003(11) 0.0029(11) 0.0005(11)
C3 0.0233(15) 0.0226(15) 0.0194(14) 0.0039(12) 0.0080(12) 0.0024(12)
C8 0.0233(14) 0.0243(15) 0.0214(14) 0.0040(13) 0.0085(11) 0.0046(13)
C7 0.0279(16) 0.0320(18) 0.0236(15) 0.0056(14) 0.0105(13) 0.0041(15)
C6 0.0345(18) 0.037(2) 0.0193(15) 0.0015(14) 0.0115(14) 0.0054(15)
C5 0.0360(18) 0.033(2) 0.0217(15) -0.0025(14) 0.0101(14) 0.0004(15)
C4 0.0299(17) 0.0276(18) 0.0238(16) -0.0030(13) 0.0081(13) -0.0029(13)
C9 0.038(2) 0.048(2) 0.0292(19) 0.0011(17) 0.0200(16) -0.0075(18)
C10 0.037(2) 0.058(3) 0.040(2) -0.003(2) 0.0222(18) -0.0184(19)
C11 0.0320(18) 0.049(2) 0.0288(18) -0.0078(17) 0.0150(15) -0.0178(17)
C12 0.0234(15) 0.0301(17) 0.0211(15) 0.0015(13) 0.0081(12) -0.0024(13)
C1 0.0193(14) 0.0226(15) 0.0206(14) 0.0018(12) 0.0054(11) 0.0009(11)
Cl3 0.0665(8) 0.0503(7) 0.0423(6) 0.0066(5) 0.0047(6) -0.0083(6)
Cl4 0.0581(8) 0.1048(12) 0.0496(7) 0.0125(8) 0.0232(6) 0.0197(8)
C100 0.090(4) 0.073(4) 0.042(3) 0.009(3) 0.030(3) 0.014(3)
Cl5 0.0519(8) 0.0937(13) 0.1003(12) 0.0198(10) 0.0189(8) 0.0171(8)
Cl6 0.0415(9) 0.160(2) 0.184(3) -0.036(2) 0.0165(12) 0.0100(11)
C200 0.072(4) 0.064(4) 0.121(6) 0.026(4) 0.052(4) 0.006(3)
C34 0.030(4) 0.061(8) 0.056(7) 0.025(5) 0.010(4) 0.002(5)
F1 0.065(5) 0.063(6) 0.063(5) 0.026(4) 0.023(4) 0.034(4)
F2 0.080(5) 0.114(9) 0.081(5) 0.046(6) 0.062(5) 0.043(6)
F3 0.028(3) 0.111(9) 0.139(11) 0.028(7) 0.016(4) -0.015(4)
C35 0.021(8) 0.082(19) 0.055(13) 0.027(12) 0.017(8) 0.000(10)
F6 0.050(9) 0.086(15) 0.079(12) 0.031(11) 0.030(9) 0.049(10)
F4 0.084(12) 0.16(3) 0.112(15) 0.067(18) 0.075(12) 0.048(15)
F5 0.031(6) 0.122(18) 0.130(15) 0.010(13) 0.010(7) -0.015(8)

loop_
_atom_type_symbol
_atom_type_description
_atom_type_scat_dispersion_real
_atom_type_scat_dispersion_imag
_atom_type_scat_source
C C 0.0033 0.0016 'International Tables Vol C Tables 4.2.6.8 and 6.1.1.4'
H H 0.0000 0.0000 'International Tables Vol C Tables 4.2.6.8 and 6.1.1.4'
N N 0.0061 0.0033 'International Tables Vol C Tables 4.2.6.8 and 6.1.1.4'
O O 0.0106 0.0060 'International Tables Vol C Tables 4.2.6.8 and 6.1.1.4'
F F 0.0171 0.0103 'International Tables Vol C Tables 4.2.6.8 and 6.1.1.4'
S S 0.1246 0.1234 'International Tables Vol C Tables 4.2.6.8 and 6.1.1.4'
Cl Cl 0.1484 0.1585 'International Tables Vol C Tables 4.2.6.8 and 6.1.1.4'
Bi Bi -4.1077 10.2566 'International Tables Vol C Tables 4.2.6.8 and 6.1.1.4'

loop_
_geom_angle_atom_site_label_1
_geom_angle_atom_site_label_2
_geom_angle_atom_site_label_3
_geom_angle
N1 Bi1 Cl1 85.28(7)
N1 Bi1 Cl2 82.75(6)
Cl1 Bi1 Cl2 91.08(3)
N1 Bi1 N2 66.68(8)
Cl1 Bi1 N2 78.92(6)
Cl2 Bi1 N2 148.35(6)
N1 Bi1 O1 159.11(9)
Cl1 Bi1 O1 87.71(8)
Cl2 Bi1 O1 77.73(7)
N2 Bi1 O1 130.97(9)
O2 S1 O1 115.5(2)
O2 S1 O3 117.1(2)
O1 S1 O3 110.28(18)
O2 S1 C35 97.7(10)
O1 S1 C35 119.1(14)
O3 S1 C35 95.1(10)
O2 S1 C34 107.4(4)
O1 S1 C34 97.4(6)
O3 S1 C34 106.8(5)
C35 S1 C34 21.9(10)
S1 O1 Bi1 104.53(15)
C25 N3 C21 118.8(3)
N3 C21 C22 122.0(3)
N3 C21 C20 116.7(3)
C22 C21 C20 121.2(3)
C1 N1 C33 120.2(3)
C1 N1 Bi1 118.8(2)
C33 N1 Bi1 120.66(19)
C32 C33 C28 121.9(3)
C32 C33 N1 118.9(3)
C28 C33 N1 119.2(3)
C29 C28 C33 117.3(3)
C29 C28 C27 121.2(3)
C33 C28 C27 121.4(3)
C30 C29 C28 122.1(4)
C30 C29 H29A 119.0
C28 C29 H29A 119.0
C29 C30 C31 119.4(3)
C29 C30 H30A 120.3
C31 C30 H30A 120.3
C32 C31 C30 120.0(3)
C32 C31 H31A 120.0
C30 C31 H31A 120.0
C31 C32 C33 119.4(3)
C31 C32 H32A 120.3
C33 C32 H32A 120.3
C28 C27 C26 113.0(3)
C28 C27 H27B 109.0
C26 C27 H27B 109.0
C28 C27 H27A 109.0
C26 C27 H27A 109.0
H27B C27 H27A 107.8
C25 C26 C27 112.2(3)
C25 C26 H26B 109.2
C27 C26 H26B 109.2
C25 C26 H26A 109.2
C27 C26 H26A 109.2
H26B C26 H26A 107.9
N3 C25 C24 121.8(3)
N3 C25 C26 116.9(3)
C24 C25 C26 121.3(3)
C23 C22 C21 118.9(4)
C23 C22 H22A 120.6
C21 C22 H22A 120.6
C24 C23 C22 119.2(4)
C24 C23 H23A 120.4
C22 C23 H23A 120.4
C23 C24 C25 119.3(4)
C23 C24 H24A 120.3
C25 C24 H24A 120.3
C21 C20 C19 111.0(3)
C21 C20 H20B 109.4
C19 C20 H20B 109.4
C21 C20 H20A 109.4
C19 C20 H20A 109.4
H20B C20 H20A 108.0
C18 C19 C20 110.3(3)
C18 C19 H19B 109.6
C20 C19 H19B 109.6
C18 C19 H19A 109.6
C20 C19 H19A 109.6
H19B C19 H19A 108.1
C17 C18 C13 117.4(4)
C17 C18 C19 122.7(3)
C13 C18 C19 119.9(3)
C16 C17 C18 121.5(4)
C16 C17 H17A 119.3
C18 C17 H17A 119.3
C15 C16 C17 120.1(4)
C15 C16 H16A 120.0
C17 C16 H16A 120.0
C16 C15 C14 120.4(4)
C16 C15 H15A 119.8
C14 C15 H15A 119.8
C15 C14 C13 119.2(4)
C15 C14 H14A 120.4
C13 C14 H14A 120.4
C14 C13 C18 121.5(3)
C14 C13 N2 119.9(3)
C18 C13 N2 118.6(3)
C2 N2 C13 119.1(3)
C2 N2 Bi1 113.6(2)
C13 N2 Bi1 126.8(2)
N2 C2 C3 133.7(3)
N2 C2 C1 119.2(3)
C3 C2 C1 106.9(3)
C4 C3 C8 119.1(3)
C4 C3 C2 134.8(3)
C8 C3 C2 106.1(3)
C7 C8 C3 123.1(3)
C7 C8 C12 122.8(3)
C3 C8 C12 114.0(3)
C8 C7 C9 116.7(3)
C8 C7 C6 116.2(3)
C9 C7 C6 127.1(3)
C5 C6 C7 120.9(3)
C5 C6 H6A 119.6
C7 C6 H6A 119.6
C6 C5 C4 122.3(3)
C6 C5 H5A 118.8
C4 C5 H5A 118.8
C3 C4 C5 118.4(3)
C3 C4 H4A 120.8
C5 C4 H4A 120.8
C10 C9 C7 120.5(3)
C10 C9 H9A 119.7
C7 C9 H9A 119.7
C9 C10 C11 122.5(4)
C9 C10 H10A 118.7
C11 C10 H10A 118.7
C12 C11 C10 117.9(4)
C12 C11 H11A 121.1
C10 C11 H11A 121.1
C11 C12 C8 119.6(3)
C11 C12 C1 134.4(3)
C8 C12 C1 106.0(3)
N1 C1 C12 132.7(3)
N1 C1 C2 120.2(3)
C12 C1 C2 107.0(3)
Cl4 C100 Cl3 113.2(3)
Cl4 C100 H10B 108.9
Cl3 C100 H10B 108.9
Cl4 C100 H10C 108.9
Cl3 C100 H10C 108.9
H10B C100 H10C 107.8
Cl5 C200 Cl6 113.4(4)
Cl5 C200 H20C 108.9
Cl6 C200 H20C 108.9
Cl5 C200 H20D 108.9
Cl6 C200 H20D 108.9
H20C C200 H20D 107.7
F2 C34 F1 108.2(10)
F2 C34 F3 109.0(10)
F1 C34 F3 107.7(11)
F2 C34 S1 113.2(8)
F1 C34 S1 111.3(9)
F3 C34 S1 107.4(8)
F6 C35 F4 111(2)
F6 C35 F5 108(2)
F4 C35 F5 106.8(19)
F6 C35 S1 109.4(15)
F4 C35 S1 108.3(17)
F5 C35 S1 113.0(18)

loop_
_geom_bond_atom_site_label_1
_geom_bond_atom_site_label_2
_geom_bond_distance
Bi1 N1 2.448(3)
Bi1 Cl1 2.5116(8)
Bi1 Cl2 2.5269(8)
Bi1 N2 2.626(3)
Bi1 O1 2.652(3)
S1 O2 1.415(3)
S1 O1 1.436(3)
S1 O3 1.452(3)
S1 C35 1.77(2)
S1 C34 1.867(13)
N3 C25 1.344(4)
N3 C21 1.350(4)
C21 C22 1.391(5)
C21 C20 1.505(5)
N1 C1 1.286(4)
N1 C33 1.441(4)
C33 C32 1.390(4)
C33 C28 1.394(5)
C28 C29 1.389(5)
C28 C27 1.510(5)
C29 C30 1.387(5)
C29 H29A 0.9500
C30 C31 1.392(6)
C30 H30A 0.9500
C31 C32 1.387(5)
C31 H31A 0.9500
C32 H32A 0.9500
C27 C26 1.545(5)
C27 H27B 0.9900
C27 H27A 0.9900
C26 C25 1.498(5)
C26 H26B 0.9900
C26 H26A 0.9900
C25 C24 1.391(5)
C22 C23 1.381(6)
C22 H22A 0.9500
C23 C24 1.379(6)
C23 H23A 0.9500
C24 H24A 0.9500
C20 C19 1.546(5)
C20 H20B 0.9900
C20 H20A 0.9900
C19 C18 1.508(5)
C19 H19B 0.9900
C19 H19A 0.9900
C18 C17 1.390(5)
C18 C13 1.406(5)
C17 C16 1.383(6)
C17 H17A 0.9500
C16 C15 1.379(6)
C16 H16A 0.9500
C15 C14 1.383(5)
C15 H15A 0.9500
C14 C13 1.390(5)
C14 H14A 0.9500
C13 N2 1.436(4)
N2 C2 1.280(4)
C2 C3 1.470(4)
C2 C1 1.520(4)
C3 C4 1.379(5)
C3 C8 1.416(5)
C8 C7 1.406(4)
C8 C12 1.418(5)
C7 C9 1.412(5)
C7 C6 1.418(5)
C6 C5 1.369(5)
C6 H6A 0.9500
C5 C4 1.419(5)
C5 H5A 0.9500
C4 H4A 0.9500
C9 C10 1.374(6)
C9 H9A 0.9500
C10 C11 1.427(5)
C10 H10A 0.9500
C11 C12 1.374(5)
C11 H11A 0.9500
C12 C1 1.469(4)
Cl3 C100 1.751(6)
Cl4 C100 1.741(6)
C100 H10B 0.9900
C100 H10C 0.9900
Cl5 C200 1.685(6)
Cl6 C200 1.742(6)
C200 H20C 0.9900
C200 H20D 0.9900
C34 F2 1.307(15)
C34 F1 1.314(17)
C34 F3 1.346(13)
C35 F6 1.33(3)
C35 F4 1.33(3)
C35 F5 1.34(3)

loop_
_geom_torsion_atom_site_label_1
_geom_torsion_atom_site_label_2
_geom_torsion_atom_site_label_3
_geom_torsion_atom_site_label_4
_geom_torsion
O2 S1 O1 Bi1 131.0(2)
O3 S1 O1 Bi1 -4.6(2)
C35 S1 O1 Bi1 -113.0(9)
C34 S1 O1 Bi1 -115.7(4)
N1 Bi1 O1 S1 -147.1(2)
Cl1 Bi1 O1 S1 -76.72(16)
Cl2 Bi1 O1 S1 -168.32(18)
N2 Bi1 O1 S1 -3.6(2)
C25 N3 C21 C22 -1.7(5)
C25 N3 C21 C20 176.5(3)
Cl1 Bi1 N1 C1 69.6(2)
Cl2 Bi1 N1 C1 161.3(2)
N2 Bi1 N1 C1 -10.4(2)
O1 Bi1 N1 C1 140.4(3)
Cl1 Bi1 N1 C33 -103.3(2)
Cl2 Bi1 N1 C33 -11.6(2)
N2 Bi1 N1 C33 176.7(2)
O1 Bi1 N1 C33 -32.5(4)
C1 N1 C33 C32 -78.9(4)
Bi1 N1 C33 C32 93.9(3)
C1 N1 C33 C28 103.2(4)
Bi1 N1 C33 C28 -84.0(3)
C32 C33 C28 C29 1.5(5)
N1 C33 C28 C29 179.3(3)
C32 C33 C28 C27 -175.7(3)
N1 C33 C28 C27 2.1(5)
C33 C28 C29 C30 -0.8(5)
C27 C28 C29 C30 176.4(3)
C28 C29 C30 C31 0.0(5)
C29 C30 C31 C32 0.2(5)
C30 C31 C32 C33 0.5(5)
C28 C33 C32 C31 -1.4(5)
N1 C33 C32 C31 -179.2(3)
C29 C28 C27 C26 -82.4(4)
C33 C28 C27 C26 94.7(4)
C28 C27 C26 C25 -147.8(3)
C21 N3 C25 C24 0.2(5)
C21 N3 C25 C26 -178.0(3)
C27 C26 C25 N3 68.1(4)
C27 C26 C25 C24 -110.1(4)
N3 C21 C22 C23 2.0(6)
C20 C21 C22 C23 -176.1(4)
C21 C22 C23 C24 -0.6(7)
C22 C23 C24 C25 -0.9(7)
N3 C25 C24 C23 1.1(6)
C26 C25 C24 C23 179.2(4)
N3 C21 C20 C19 -79.5(4)
C22 C21 C20 C19 98.7(4)
C21 C20 C19 C18 157.1(3)
C20 C19 C18 C17 91.9(4)
C20 C19 C18 C13 -84.7(4)
C13 C18 C17 C16 0.8(6)
C19 C18 C17 C16 -175.9(4)
C18 C17 C16 C15 -0.2(7)
C17 C16 C15 C14 0.0(7)
C16 C15 C14 C13 -0.4(6)
C15 C14 C13 C18 1.0(6)
C15 C14 C13 N2 179.5(3)
C17 C18 C13 C14 -1.2(5)
C19 C18 C13 C14 175.6(3)
C17 C18 C13 N2 -179.7(3)
C19 C18 C13 N2 -2.9(5)
C14 C13 N2 C2 75.5(4)
C18 C13 N2 C2 -106.0(4)
C14 C13 N2 Bi1 -95.9(3)
C18 C13 N2 Bi1 82.6(4)
N1 Bi1 N2 C2 9.7(2)
Cl1 Bi1 N2 C2 -79.9(2)
Cl2 Bi1 N2 C2 -6.2(3)
O1 Bi1 N2 C2 -156.9(2)
N1 Bi1 N2 C13 -178.5(3)
Cl1 Bi1 N2 C13 91.9(3)
Cl2 Bi1 N2 C13 165.6(2)
O1 Bi1 N2 C13 14.9(3)
C13 N2 C2 C3 4.4(6)
Bi1 N2 C2 C3 176.8(3)
C13 N2 C2 C1 178.8(3)
Bi1 N2 C2 C1 -8.8(4)
N2 C2 C3 C4 -1.5(7)
C1 C2 C3 C4 -176.4(4)
N2 C2 C3 C8 175.8(4)
C1 C2 C3 C8 0.9(3)
C4 C3 C8 C7 0.6(5)
C2 C3 C8 C7 -177.2(3)
C4 C3 C8 C12 177.8(3)
C2 C3 C8 C12 0.0(4)
C3 C8 C7 C9 178.6(3)
C12 C8 C7 C9 1.7(5)
C3 C8 C7 C6 -0.5(5)
C12 C8 C7 C6 -177.4(3)
C8 C7 C6 C5 0.0(5)
C9 C7 C6 C5 -179.0(4)
C7 C6 C5 C4 0.3(6)
C8 C3 C4 C5 -0.2(5)
C2 C3 C4 C5 176.8(4)
C6 C5 C4 C3 -0.2(6)
C8 C7 C9 C10 -0.1(6)
C6 C7 C9 C10 179.0(4)
C7 C9 C10 C11 -1.4(7)
C9 C10 C11 C12 1.2(7)
C10 C11 C12 C8 0.4(6)
C10 C11 C12 C1 -177.1(4)
C7 C8 C12 C11 -1.9(5)
C3 C8 C12 C11 -179.1(3)
C7 C8 C12 C1 176.2(3)
C3 C8 C12 C1 -1.0(4)
C33 N1 C1 C12 -0.6(5)
Bi1 N1 C1 C12 -173.6(3)
C33 N1 C1 C2 -176.5(3)
Bi1 N1 C1 C2 10.6(4)
C11 C12 C1 N1 3.0(7)
C8 C12 C1 N1 -174.7(4)
C11 C12 C1 C2 179.2(4)
C8 C12 C1 C2 1.5(4)
N2 C2 C1 N1 -0.5(5)
C3 C2 C1 N1 175.3(3)
N2 C2 C1 C12 -177.3(3)
C3 C2 C1 C12 -1.5(3)
O2 S1 C34 F2 62.9(9)
O1 S1 C34 F2 -56.9(9)
O3 S1 C34 F2 -170.8(8)
C35 S1 C34 F2 129(3)
O2 S1 C34 F1 -175.1(8)
O1 S1 C34 F1 65.2(9)
O3 S1 C34 F1 -48.7(10)
C35 S1 C34 F1 -109(3)
O2 S1 C34 F3 -57.4(9)
O1 S1 C34 F3 -177.2(8)
O3 S1 C34 F3 68.9(9)
C35 S1 C34 F3 9(2)
O2 S1 C35 F6 177.6(17)
O1 S1 C35 F6 53(2)
O3 S1 C35 F6 -64.1(19)
C34 S1 C35 F6 60(3)
O2 S1 C35 F4 56.5(19)
O1 S1 C35 F4 -69(2)
O3 S1 C35 F4 174.8(19)
C34 S1 C35 F4 -61(3)
O2 S1 C35 F5 -61.6(18)
O1 S1 C35 F5 173.4(15)
O3 S1 C35 F5 56.7(18)
C34 S1 C35 F5 -180(4)
